data_4514258
loop_
_publ_author_name
'Glomb, Sebastian'
'Woschko, Dennis'
'Makhloufi, Gamall'
'Janiak, Christoph'

_publ_section_title
;
 Metal-Organic Frameworks with Internal Urea-Functionalized Dicarboxylate
 Linkers for SO2 and NH3 Adsorption.
;
_journal_issue 42
_journal_name_full 'ACS applied materials &amp; interfaces'
_journal_page_first 37419
_journal_page_last 37434
_journal_paper_doi 10.1021/acsami.7b10884
_journal_volume 9
_journal_year 2017
_chemical_absolute_configuration ad
_chemical_formula_moiety 'C40 H38 N6 O12 Zn2, C37 H30 N6 O12 Zn2, 5(C5 H11 N O)'
_chemical_formula_sum 'C102 H123 N17 O29 Zn4'
_chemical_formula_weight 2312.65
_chemical_name_systematic
;
 ?
;
_space_group_crystal_system monoclinic
_space_group_IT_number 4
_space_group_name_Hall 'P 2yb'
_space_group_name_H-M_alt 'P 1 21 1'
_symmetry_space_group_name_Hall 'P 2yb'
_symmetry_space_group_name_H-M 'P 1 21 1'
_atom_sites_solution_hydrogens geom
_audit_creation_method SHELXL-2014
_cell_angle_alpha 90
_cell_angle_beta 99.162(4)
_cell_angle_gamma 90
_cell_formula_units_Z 2
_cell_length_a 15.1669(13)
_cell_length_b 15.1542(13)
_cell_length_c 32.470(3)
_cell_measurement_reflns_used 9924
_cell_measurement_temperature 100(2)
_cell_measurement_theta_max 23.287
_cell_measurement_theta_min 2.158
_cell_volume 7367.8(11)
_computing_cell_refinement 'SAINT (Bruker, 2015)'
_computing_data_collection 'APEX2 (Bruker, 2014)'
_computing_data_reduction 'SAINT (Bruker, 2015)'
_computing_molecular_graphics 'DIAMOND 3.2 (Crystal Impact, 2015)'
_computing_publication_material 'SHELXL-97 (Sheldrick, 2008)'
_computing_structure_refinement 'SHELXL-2014/7 (Sheldrick, 2015)'
_computing_structure_solution 'SHELXL-2014 (Sheldrick, 2015)'
_diffrn_ambient_temperature 100(2)
_diffrn_measured_fraction_theta_full 0.829
_diffrn_measured_fraction_theta_max 0.996
_diffrn_measurement_device_type 'Bruker Kappa APEX-II CCD area detector'
_diffrn_measurement_method '\w scans, \f scans'
_diffrn_radiation_monochromator 'multilayer mirror'
_diffrn_radiation_source 'microfocus sealed tube'
_diffrn_radiation_type MoK\a
_diffrn_radiation_wavelength 0.71073
_diffrn_reflns_av_R_equivalents 0.0817
_diffrn_reflns_av_unetI/netI 0.0935
_diffrn_reflns_Laue_measured_fraction_full 0.829
_diffrn_reflns_Laue_measured_fraction_max 0.996
_diffrn_reflns_limit_h_max 17
_diffrn_reflns_limit_h_min -17
_diffrn_reflns_limit_k_max 17
_diffrn_reflns_limit_k_min -17
_diffrn_reflns_limit_l_max 36
_diffrn_reflns_limit_l_min -36
_diffrn_reflns_number 100462
_diffrn_reflns_point_group_measured_fraction_full 0.825
_diffrn_reflns_point_group_measured_fraction_max 0.994
_diffrn_reflns_theta_full 25.242
_diffrn_reflns_theta_max 23.637
_diffrn_reflns_theta_min 0.635
_exptl_absorpt_coefficient_mu 0.705
_exptl_absorpt_correction_T_max 0.7449
_exptl_absorpt_correction_T_min 0.6809
_exptl_absorpt_correction_type multi-scan
_exptl_absorpt_process_details '(<i>SADABS</i>; Sheldrick, 1996)'
_exptl_crystal_colour colorless
_exptl_crystal_density_diffrn 1.042
_exptl_crystal_description block
_exptl_crystal_F_000 2412
_exptl_crystal_size_max 0.050
_exptl_crystal_size_mid 0.050
_exptl_crystal_size_min 0.030
_refine_diff_density_max 0.555
_refine_diff_density_min -0.647
_refine_diff_density_rms 0.071
_refine_ls_abs_structure_details
;
 Flack x determined using 6104 quotients [(I+)-(I-)]/[(I+)+(I-)]
 (Parsons, Flack and Wagner, Acta Cryst. B69 (2013) 249-259).
;
_refine_ls_abs_structure_Flack 0.042(6)
_refine_ls_extinction_method none
_refine_ls_goodness_of_fit_ref 1.027
_refine_ls_hydrogen_treatment constr
_refine_ls_matrix_type full
_refine_ls_number_parameters 1375
_refine_ls_number_reflns 22004
_refine_ls_number_restraints 1155
_refine_ls_restrained_S_all 1.021
_refine_ls_R_factor_all 0.0858
_refine_ls_R_factor_gt 0.0580
_refine_ls_shift/su_max 0.001
_refine_ls_shift/su_mean 0.000
_refine_ls_structure_factor_coef Fsqd
_refine_ls_weighting_details 'w=1/[\s^2^(Fo^2^)+(0.0492P)^2^+11.1439P] where P=(Fo^2^+2Fc^2^)/3'
_refine_ls_weighting_scheme calc
_refine_ls_wR_factor_gt 0.1264
_refine_ls_wR_factor_ref 0.1365
_reflns_Friedel_coverage 0.912
_reflns_Friedel_fraction_full 0.821
_reflns_Friedel_fraction_max 0.991
_reflns_number_gt 16638
_reflns_number_total 22004
_reflns_threshold_expression 'I > 2\s(I)'
_cod_data_source_file am7b10884_si_003.cif
_cod_data_source_block inturea_dma_sq
_cod_original_cell_volume 7367.7(11)
_cod_database_code 4514258
_shelx_space_group_comment
;
The symmetry employed for this shelxl refinement is uniquely defined
by the following loop, which should always be used as a source of
symmetry information in preference to the above space-group names.
They are only intended as comments.
;
_shelx_estimated_absorpt_t_min 0.966
_shelx_estimated_absorpt_t_max 0.979
_shelxl_version_number 2014-3

loop_
_space_group_symop_operation_xyz
'x, y, z'
'-x, y+1/2, -z'

loop_
_atom_site_label
_atom_site_type_symbol
_atom_site_fract_x
_atom_site_fract_y
_atom_site_fract_z
_atom_site_U_iso_or_equiv
_atom_site_adp_type
_atom_site_occupancy
_atom_site_site_symmetry_order
_atom_site_calc_flag
_atom_site_refinement_flags_posn
_atom_site_refinement_flags_adp
Zn1 Zn 0.22889(6) 0.51268(7) 0.42009(3) 0.0177(2) Uani 1 1 d . U
Zn2 Zn 0.19662(5) 0.51408(6) 0.32813(3) 0.0166(2) Uani 1 1 d . U
Zn3 Zn 0.78173(6) -0.23157(7) 0.17266(3) 0.0239(3) Uani 1 1 d . U
Zn4 Zn 0.75244(6) -0.22985(7) 0.08110(3) 0.0238(3) Uani 1 1 d . U
O1 O 0.2093(4) 0.6445(4) 0.4145(2) 0.0264(15) Uani 1 1 d . U
O2 O 0.2261(4) 0.6406(4) 0.34666(19) 0.0202(14) Uani 1 1 d . U
O3 O 0.2390(4) 1.3822(4) 0.40739(19) 0.0209(15) Uani 1 1 d . U
O4 O 0.1764(4) 1.3835(4) 0.33961(19) 0.0263(15) Uani 1 1 d . U
O5 O 0.1583(4) 1.0002(4) 0.23888(17) 0.0332(16) Uani 1 1 d . U
O6 O 0.3538(3) 0.5253(4) 0.40510(17) 0.0262(14) Uani 1 1 d . U
O7 O 0.3303(3) 0.4898(4) 0.33740(17) 0.0247(15) Uani 1 1 d . U
O8 O 1.0939(3) 0.4946(4) 0.40748(18) 0.0291(16) Uani 1 1 d . U
O9 O 1.0703(3) 0.5365(4) 0.33992(18) 0.0243(15) Uani 1 1 d . U
O10 O 0.7476(4) 0.4893(5) 0.5055(2) 0.047(2) Uani 1 1 d . U
O11 O 0.6480(4) -0.2528(4) 0.15961(17) 0.0280(15) Uani 1 1 d . U
O12 O 0.6256(3) -0.2141(4) 0.09168(17) 0.0261(15) Uani 1 1 d . U
O13 O -0.0935(3) -0.2055(4) 0.15771(18) 0.0317(17) Uani 1 1 d . U
O14 O -0.1122(4) -0.2435(5) 0.08968(18) 0.0329(16) Uani 1 1 d . U
O15 O 0.3187(4) -0.1744(4) 0.25915(18) 0.0337(16) Uani 1 1 d . U
O16 O 0.7573(4) -0.1005(4) 0.1614(2) 0.0307(16) Uani 1 1 d . U
O17 O 0.7732(4) -0.1005(5) 0.0931(2) 0.0316(17) Uani 1 1 d . U
O18 O 0.8038(4) 0.6383(4) 0.1649(2) 0.0347(17) Uani 1 1 d . U
O19 O 0.7431(4) 0.6397(5) 0.0964(2) 0.0406(18) Uani 1 1 d . U
O20 O 0.7597(6) 0.2714(7) -0.0050(2) 0.083(3) Uani 1 1 d . U
O21 O 0.2496(4) 0.4986(5) 0.48247(18) 0.0314(16) Uani 1 1 d . U
O22 O 0.1760(4) 0.5312(4) 0.26720(18) 0.0291(16) Uani 1 1 d . U
O23 O 0.8159(4) -0.2231(5) 0.23402(17) 0.0296(14) Uani 1 1 d . U
O24 O 0.7298(4) -0.2462(5) 0.01965(19) 0.0441(19) Uani 1 1 d . U
O25 O -0.0327(5) 1.1567(5) 0.2653(2) 0.059(2) Uani 1 1 d . U
O26 O 0.5720(5) 0.6829(5) 0.4853(2) 0.054(2) Uani 1 1 d . U
O27 O 0.4694(5) -0.3434(5) 0.2660(2) 0.060(2) Uani 1 1 d . U
O28 O 0.9289(6) 0.0871(6) 0.0191(3) 0.072(3) Uani 1 1 d . U
O29 O 0.0963(6) 0.3177(7) 0.1188(3) 0.088(3) Uani 1 1 d . U
N1 N 0.2332(5) 0.9539(5) 0.3013(2) 0.0272(17) Uani 1 1 d . U
H1 H 0.2845 0.9430 0.2930 0.033 Uiso 1 1 calc R U
N2 N 0.1308(5) 1.0688(4) 0.2976(2) 0.0271(18) Uani 1 1 d . U
H2 H 0.0767 1.0844 0.2858 0.032 Uiso 1 1 calc R U
N3 N 0.6809(5) 0.5552(5) 0.4457(2) 0.0304(18) Uani 1 1 d . U
H3 H 0.6754 0.6093 0.4547 0.036 Uiso 1 1 calc R U
N4 N 0.7924(4) 0.4492(5) 0.4451(2) 0.0295(18) Uani 1 1 d . U
H4 H 0.8073 0.3950 0.4532 0.035 Uiso 1 1 calc R U
N5 N 0.3449(4) -0.2523(5) 0.2020(2) 0.0253(17) Uani 1 1 d . U
H5 H 0.3553 -0.3042 0.2139 0.030 Uiso 1 1 calc R U
N6 N 0.2332(4) -0.1445(5) 0.1969(2) 0.0274(18) Uani 1 1 d . U
H6 H 0.2215 -0.0900 0.2036 0.033 Uiso 1 1 calc R U
N7 N 0.8193(5) 0.2123(5) 0.0560(2) 0.0354(19) Uani 1 1 d . U
H7N H 0.8713 0.1999 0.0487 0.043 Uiso 1 1 calc R U
N8 N 0.7137(6) 0.3258(6) 0.0526(2) 0.049(2) Uani 1 1 d . U
H8 H 0.6579 0.3362 0.0415 0.058 Uiso 1 1 calc R U
N9 N 0.2549(10) 0.4024(8) 0.5379(3) 0.107(5) Uani 1 1 d D U
N10 N 0.1994(4) 0.5150(6) 0.2008(2) 0.0331(17) Uani 1 1 d . U
N11 N 0.9158(6) -0.1503(5) 0.2817(2) 0.039(2) Uani 1 1 d . U
N12 N 0.7436(13) -0.3365(12) -0.0352(4) 0.158(7) Uani 1 1 d D U
N13 N -0.1264(6) 1.2529(6) 0.2904(3) 0.065(3) Uani 1 1 d . U
N14 N 0.4579(5) 0.7597(6) 0.5046(3) 0.049(2) Uani 1 1 d . U
N15 N 0.4998(6) -0.2870(6) 0.3308(2) 0.041(2) Uani 1 1 d . U
N16 N 0.9498(6) -0.0423(6) -0.0138(3) 0.054(2) Uani 1 1 d . U
N17 N 0.0723(5) 0.1937(5) 0.1553(2) 0.037(2) Uani 1 1 d . U
C1 C 0.2151(6) 0.6802(6) 0.3810(3) 0.026(2) Uani 1 1 d . U
C2 C 0.2070(5) 0.7789(6) 0.3773(3) 0.023(2) Uani 1 1 d . U
C3 C 0.1856(6) 0.8266(6) 0.4106(3) 0.032(2) Uani 1 1 d . U
H3A H 0.1753 0.7968 0.4351 0.038 Uiso 1 1 calc R U
C4 C 0.1790(7) 0.9187(6) 0.4084(3) 0.033(2) Uani 1 1 d . U
H4A H 0.1634 0.9513 0.4312 0.040 Uiso 1 1 calc R U
C5 C 0.1955(6) 0.9629(6) 0.3721(3) 0.027(2) Uani 1 1 d . U
C6 C 0.2159(6) 0.9160(6) 0.3391(3) 0.023(2) Uani 1 1 d . U
C7 C 0.2209(6) 0.8246(6) 0.3416(3) 0.022(2) Uani 1 1 d . U
H7A H 0.2342 0.7922 0.3183 0.027 Uiso 1 1 calc R U
C8 C 0.1955(6) 1.0598(6) 0.3716(3) 0.026(2) Uani 1 1 d . U
C9 C 0.2296(7) 1.1073(6) 0.4091(3) 0.031(2) Uani 1 1 d . U
H9 H 0.2516 1.0760 0.4340 0.038 Uiso 1 1 calc R U
C10 C 0.2303(6) 1.1988(6) 0.4089(3) 0.025(2) Uani 1 1 d . U
H10 H 0.2508 1.2293 0.4341 0.031 Uiso 1 1 calc R U
C11 C 0.2025(6) 1.2459(6) 0.3738(3) 0.027(2) Uani 1 1 d . U
C12 C 0.1686(6) 1.2001(6) 0.3363(3) 0.024(2) Uani 1 1 d . U
H12 H 0.1486 1.2321 0.3114 0.029 Uiso 1 1 calc R U
C13 C 0.1651(6) 1.1116(6) 0.3363(3) 0.026(2) Uani 1 1 d . U
C14 C 0.2064(5) 1.3449(6) 0.3731(3) 0.0173(19) Uani 1 1 d . U
C15 C 0.1720(6) 1.0074(6) 0.2773(3) 0.030(2) Uani 1 1 d . U
C16 C 0.3795(5) 0.5071(6) 0.3713(3) 0.0195(18) Uani 1 1 d . U
C17 C 0.4785(5) 0.5019(6) 0.3713(2) 0.0205(19) Uani 1 1 d . U
C18 C 0.5128(5) 0.4792(6) 0.3366(3) 0.027(2) Uani 1 1 d . U
H18 H 0.4740 0.4642 0.3116 0.032 Uiso 1 1 calc R U
C19 C 0.6057(5) 0.4779(6) 0.3377(3) 0.026(2) Uani 1 1 d . U
H19 H 0.6294 0.4587 0.3139 0.031 Uiso 1 1 calc R U
C20 C 0.6643(5) 0.5048(7) 0.3737(2) 0.0229(19) Uani 1 1 d . U
C21 C 0.6272(5) 0.5263(6) 0.4082(2) 0.0228(19) Uani 1 1 d . U
C22 C 0.5352(5) 0.5290(5) 0.4069(2) 0.0182(19) Uani 1 1 d . U
H22 H 0.5111 0.5494 0.4304 0.022 Uiso 1 1 calc R U
C23 C 0.7605(5) 0.5079(7) 0.3733(2) 0.0234(19) Uani 1 1 d . U
C24 C 0.7952(5) 0.5379(6) 0.3388(3) 0.027(2) Uani 1 1 d . U
H24 H 0.7560 0.5584 0.3150 0.033 Uiso 1 1 calc R U
C25 C 0.8853(5) 0.5383(6) 0.3388(3) 0.028(2) Uani 1 1 d . U
H25 H 0.9075 0.5594 0.3149 0.034 Uiso 1 1 calc R U
C26 C 0.9445(5) 0.5091(7) 0.3723(3) 0.028(2) Uani 1 1 d . U
C27 C 0.9124(5) 0.4824(6) 0.4078(3) 0.031(2) Uani 1 1 d . U
H27 H 0.9532 0.4654 0.4318 0.037 Uiso 1 1 calc R U
C28 C 0.8214(5) 0.4802(6) 0.4089(3) 0.026(2) Uani 1 1 d . U
C29 C 1.0450(5) 0.5155(7) 0.3732(3) 0.0214(18) Uani 1 1 d . U
C30 C 0.7432(6) 0.4966(6) 0.4685(3) 0.029(2) Uani 1 1 d . U
C31 C 0.5988(5) -0.2306(7) 0.1251(3) 0.028(2) Uani 1 1 d . U
C32 C 0.5004(5) -0.2252(6) 0.1264(2) 0.0211(18) Uani 1 1 d . U
C33 C 0.4674(5) -0.2399(6) 0.1625(3) 0.027(2) Uani 1 1 d . U
H33 H 0.5079 -0.2532 0.1872 0.033 Uiso 1 1 calc R U
C34 C 0.3755(5) -0.2359(6) 0.1644(2) 0.0251(19) Uani 1 1 d . U
C35 C 0.3191(5) -0.2128(6) 0.1283(2) 0.024(2) Uani 1 1 d . U
C36 C 0.3522(5) -0.1972(6) 0.0914(3) 0.027(2) Uani 1 1 d . U
H36 H 0.3122 -0.1837 0.0665 0.032 Uiso 1 1 calc R U
C37 C 0.4420(5) -0.2011(6) 0.0907(3) 0.029(2) Uani 1 1 d . U
H37 H 0.4646 -0.1873 0.0658 0.034 Uiso 1 1 calc R U
C38 C 0.2185(5) -0.2158(7) 0.1270(3) 0.026(2) Uani 1 1 d . U
C39 C 0.1820(5) -0.1852(6) 0.1607(3) 0.025(2) Uani 1 1 d . U
C40 C 0.0884(6) -0.1878(6) 0.1597(3) 0.026(2) Uani 1 1 d . U
H40 H 0.0629 -0.1669 0.1828 0.031 Uiso 1 1 calc R U
C41 C 0.0338(5) -0.2215(7) 0.1244(2) 0.022(2) Uani 1 1 d . U
C42 C 0.0727(5) -0.2543(6) 0.0908(3) 0.026(2) Uani 1 1 d . U
H42 H 0.0366 -0.2798 0.0672 0.031 Uiso 1 1 calc R U
C43 C 0.1624(5) -0.2486(6) 0.0927(3) 0.024(2) Uani 1 1 d . U
H43 H 0.1879 -0.2681 0.0693 0.029 Uiso 1 1 calc R U
C44 C -0.0657(5) -0.2243(7) 0.1235(3) 0.029(2) Uani 1 1 d . U
C45 C 0.2998(6) -0.1909(6) 0.2206(3) 0.031(2) Uani 1 1 d . U
C46 C 0.7685(6) -0.0633(7) 0.1267(3) 0.030(2) Uani 1 1 d . U
C47 C 0.7752(6) 0.0368(7) 0.1289(3) 0.027(2) Uani 1 1 d . U
C48 C 0.7596(7) 0.0838(7) 0.1627(3) 0.035(2) Uani 1 1 d . U
H48 H 0.7471 0.0540 0.1868 0.042 Uiso 1 1 calc R U
C49 C 0.7620(7) 0.1746(7) 0.1618(3) 0.034(2) Uani 1 1 d . U
H49 H 0.7508 0.2070 0.1855 0.040 Uiso 1 1 calc R U
C50 C 0.7804(6) 0.2196(7) 0.1269(3) 0.029(2) Uani 1 1 d . U
C51 C 0.7955(7) 0.1707(7) 0.0927(3) 0.035(2) Uani 1 1 d . U
C52 C 0.7923(7) 0.0804(7) 0.0936(3) 0.035(2) Uani 1 1 d . U
H52 H 0.8018 0.0475 0.0698 0.042 Uiso 1 1 calc R U
C53 C 0.7848(6) 0.3182(7) 0.1272(3) 0.030(2) Uani 1 1 d . U
C54 C 0.8165(7) 0.3664(7) 0.1632(3) 0.035(2) Uani 1 1 d . U
H54 H 0.8390 0.3348 0.1879 0.042 Uiso 1 1 calc R U
C55 C 0.8168(6) 0.4559(7) 0.1649(3) 0.034(2) Uani 1 1 d . U
H55 H 0.8420 0.4861 0.1896 0.041 Uiso 1 1 calc R U
C56 C 0.7791(6) 0.5025(7) 0.1292(3) 0.034(2) Uani 1 1 d . U
C57 C 0.7471(6) 0.4586(7) 0.0931(3) 0.040(3) Uani 1 1 d . U
H57 H 0.7231 0.4910 0.0689 0.048 Uiso 1 1 calc R U
C58 C 0.7495(7) 0.3680(7) 0.0916(3) 0.035(2) Uani 1 1 d . U
C59 C 0.7759(6) 0.6013(7) 0.1312(3) 0.030(2) Uani 1 1 d . U
C60 C 0.7640(7) 0.2700(8) 0.0323(3) 0.048(3) Uani 1 1 d . U
C61 C 0.2396(10) 0.4259(9) 0.4978(4) 0.078(4) Uani 1 1 d . U
H61 H 0.2182 0.3804 0.4786 0.094 Uiso 1 1 calc R U
C62 C 0.2897(9) 0.4749(10) 0.5681(4) 0.083(4) Uani 1 1 d D U
H62A H 0.3195 0.4478 0.5944 0.099 Uiso 1 1 calc R U
H62B H 0.3353 0.5092 0.5562 0.099 Uiso 1 1 calc R U
C63 C 0.2188(10) 0.5371(12) 0.5779(4) 0.112(5) Uani 1 1 d D U
H63A H 0.2018 0.5774 0.5543 0.134 Uiso 1 1 calc R U
H63B H 0.2418 0.5712 0.6029 0.134 Uiso 1 1 calc R U
H63C H 0.1663 0.5033 0.5827 0.134 Uiso 1 1 calc R U
C64 C 0.2591(13) 0.3042(10) 0.5534(5) 0.116(6) Uani 1 1 d D U
H64A H 0.2480 0.2653 0.5286 0.139 Uiso 1 1 calc R U
H64B H 0.3206 0.2922 0.5677 0.139 Uiso 1 1 calc R U
C65 C 0.2020(15) 0.2807(15) 0.5794(6) 0.159(8) Uani 1 1 d . U
H65A H 0.1408 0.2952 0.5666 0.191 Uiso 1 1 calc R U
H65B H 0.2171 0.3127 0.6058 0.191 Uiso 1 1 calc R U
H65C H 0.2067 0.2171 0.5847 0.191 Uiso 1 1 calc R U
C66 C 0.2196(6) 0.5018(7) 0.2410(3) 0.034(2) Uani 1 1 d . U
H66 H 0.2710 0.4674 0.2508 0.040 Uiso 1 1 calc R U
C67 C 0.2454(7) 0.4702(7) 0.1702(3) 0.050(3) Uani 1 1 d . U
H67A H 0.2008 0.4389 0.1498 0.059 Uiso 1 1 calc R U
H67B H 0.2869 0.4256 0.1848 0.059 Uiso 1 1 calc R U
C68 C 0.2971(8) 0.5333(9) 0.1473(3) 0.066(4) Uani 1 1 d . U
H68A H 0.3338 0.4999 0.1305 0.099 Uiso 1 1 calc R U
H68B H 0.3359 0.5700 0.1675 0.099 Uiso 1 1 calc R U
H68C H 0.2555 0.5712 0.1291 0.099 Uiso 1 1 calc R U
C69 C 0.1246(6) 0.5795(7) 0.1859(3) 0.046(3) Uani 1 1 d . U
H69A H 0.1262 0.6280 0.2064 0.055 Uiso 1 1 calc R U
H69B H 0.1344 0.6054 0.1590 0.055 Uiso 1 1 calc R U
C70 C 0.0364(8) 0.5373(11) 0.1804(4) 0.092(5) Uani 1 1 d . U
H70A H -0.0093 0.5804 0.1692 0.138 Uiso 1 1 calc R U
H70B H 0.0243 0.5158 0.2074 0.138 Uiso 1 1 calc R U
H70C H 0.0354 0.4877 0.1610 0.138 Uiso 1 1 calc R U
C71 C 0.8519(6) -0.1533(6) 0.2496(3) 0.029(2) Uani 1 1 d . U
H71 H 0.8311 -0.0989 0.2371 0.035 Uiso 1 1 calc R U
C72 C 0.9537(7) -0.2331(8) 0.2999(4) 0.060(3) Uani 1 1 d . U
H72A H 0.9051 -0.2762 0.3012 0.072 Uiso 1 1 calc R U
H72B H 0.9844 -0.2223 0.3287 0.072 Uiso 1 1 calc R U
C73 C 1.0209(8) -0.2715(9) 0.2734(4) 0.078(4) Uani 1 1 d . U
H73A H 0.9945 -0.2702 0.2439 0.116 Uiso 1 1 calc R U
H73B H 1.0351 -0.3326 0.2820 0.116 Uiso 1 1 calc R U
H73C H 1.0757 -0.2361 0.2777 0.116 Uiso 1 1 calc R U
C74 C 0.9582(8) -0.0686(7) 0.2969(3) 0.050(3) Uani 1 1 d . U
H74A H 0.9442 -0.0225 0.2752 0.060 Uiso 1 1 calc R U
H74B H 1.0237 -0.0770 0.3020 0.060 Uiso 1 1 calc R U
C75 C 0.9278(10) -0.0367(9) 0.3375(4) 0.082(4) Uani 1 1 d . U
H75A H 0.9443 0.0255 0.3423 0.122 Uiso 1 1 calc R U
H75B H 0.9569 -0.0722 0.3610 0.122 Uiso 1 1 calc R U
H75C H 0.8628 -0.0429 0.3351 0.122 Uiso 1 1 calc R U
C76 C 0.7544(14) -0.3123(12) 0.0039(4) 0.130(8) Uani 1 1 d . U
H76 H 0.7867 -0.3528 0.0230 0.155 Uiso 1 1 calc R U
C77 C 0.6895(14) -0.2763(14) -0.0629(7) 0.162(9) Uiso 1 1 d D .
H77A H 0.6658 -0.2249 -0.0520 0.194 Uiso 1 1 calc R U
H77B H 0.6777 -0.2881 -0.0920 0.194 Uiso 1 1 calc R U
C81 C -0.1059(8) 1.1770(7) 0.2720(4) 0.052(3) Uani 1 1 d . U
H81 H -0.1531 1.1365 0.2637 0.062 Uiso 1 1 calc R U
C82 C -0.0520(7) 1.3173(8) 0.3031(4) 0.054(3) Uani 1 1 d . U
H82A H -0.0656 1.3537 0.3267 0.065 Uiso 1 1 calc R U
H82B H 0.0042 1.2848 0.3126 0.065 Uiso 1 1 calc R U
C83 C -0.0405(8) 1.3752(7) 0.2676(4) 0.061(3) Uani 1 1 d . U
H83A H -0.0285 1.3389 0.2441 0.092 Uiso 1 1 calc R U
H83B H 0.0096 1.4155 0.2760 0.092 Uiso 1 1 calc R U
H83C H -0.0952 1.4094 0.2591 0.092 Uiso 1 1 calc R U
C84 C -0.2163(11) 1.2704(14) 0.2969(7) 0.151(9) Uani 1 1 d D U
H84A H -0.2578 1.2287 0.2802 0.227 Uiso 1 1 calc R U
H84B H -0.2335 1.3310 0.2876 0.227 Uiso 1 1 calc R U
C85 C -0.223(2) 1.261(2) 0.3414(8) 0.253(16) Uiso 1 1 d D .
H85A H -0.2019 1.2020 0.3511 0.379 Uiso 1 1 calc R U
H85B H -0.2857 1.2676 0.3452 0.379 Uiso 1 1 calc R U
H85C H -0.1866 1.3059 0.3576 0.379 Uiso 1 1 calc R U
C86 C 0.4937(8) 0.6927(8) 0.4853(3) 0.048(3) Uani 1 1 d . U
H86 H 0.4541 0.6506 0.4707 0.057 Uiso 1 1 calc R U
C87 C 0.3596(7) 0.7696(9) 0.5009(4) 0.068(3) Uani 1 1 d . U
H87A H 0.3302 0.7336 0.4772 0.082 Uiso 1 1 calc R U
H87B H 0.3433 0.8321 0.4949 0.082 Uiso 1 1 calc R U
C88 C 0.3257(9) 0.7417(13) 0.5400(6) 0.123(7) Uani 1 1 d . U
H88A H 0.3551 0.7768 0.5636 0.185 Uiso 1 1 calc R U
H88B H 0.3388 0.6791 0.5453 0.185 Uiso 1 1 calc R U
H88C H 0.2610 0.7512 0.5365 0.185 Uiso 1 1 calc R U
C89 C 0.5134(7) 0.8253(7) 0.5280(3) 0.050(3) Uani 1 1 d . U
H89A H 0.5735 0.8004 0.5377 0.060 Uiso 1 1 calc R U
H89B H 0.4872 0.8426 0.5529 0.060 Uiso 1 1 calc R U
C90 C 0.5219(9) 0.9096(7) 0.4999(4) 0.068(4) Uani 1 1 d . U
H90A H 0.4622 0.9327 0.4894 0.102 Uiso 1 1 calc R U
H90B H 0.5516 0.8932 0.4764 0.102 Uiso 1 1 calc R U
H9C H 0.5570 0.9551 0.5166 0.102 Uiso 1 1 calc R U
C91 C 0.4476(8) -0.3206(7) 0.2998(3) 0.044(3) Uani 1 1 d . U
H91 H 0.3869 -0.3288 0.3029 0.053 Uiso 1 1 calc R U
C92 C 0.4647(7) -0.2611(7) 0.3697(3) 0.041(3) Uani 1 1 d . U
H92A H 0.5050 -0.2845 0.3943 0.049 Uiso 1 1 calc R U
H92B H 0.4051 -0.2880 0.3694 0.049 Uiso 1 1 calc R U
C93 C 0.4573(7) -0.1609(8) 0.3738(4) 0.064(4) Uani 1 1 d . U
H93A H 0.5141 -0.1335 0.3703 0.096 Uiso 1 1 calc R U
H93B H 0.4433 -0.1463 0.4014 0.096 Uiso 1 1 calc R U
H93C H 0.4097 -0.1389 0.3523 0.096 Uiso 1 1 calc R U
C94 C 0.5934(8) -0.2769(9) 0.3281(4) 0.072(4) Uani 1 1 d . U
H94A H 0.6130 -0.3284 0.3131 0.086 Uiso 1 1 calc R U
H94B H 0.6279 -0.2774 0.3567 0.086 Uiso 1 1 calc R U
C95 C 0.6152(12) -0.1963(12) 0.3071(6) 0.130(7) Uani 1 1 d . U
H95A H 0.5772 -0.1921 0.2797 0.195 Uiso 1 1 calc R U
H95B H 0.6780 -0.1979 0.3033 0.195 Uiso 1 1 calc R U
H95C H 0.6049 -0.1449 0.3240 0.195 Uiso 1 1 calc R U
C96 C 0.9336(8) 0.0057(9) 0.0190(3) 0.066(3) Uani 1 1 d . U
H96 H 0.9254 -0.0249 0.0437 0.079 Uiso 1 1 calc R U
C97 C 0.9347(12) -0.1444(11) -0.0123(5) 0.113(5) Uani 1 1 d D U
H97A H 0.9158 -0.1631 0.0142 0.135 Uiso 1 1 calc R U
H97B H 0.8909 -0.1654 -0.0362 0.135 Uiso 1 1 calc R U
C98 C 1.0238(11) -0.1730(12) -0.0151(6) 0.130(7) Uani 1 1 d D U
H98A H 1.0366 -0.1613 -0.0433 0.156 Uiso 1 1 calc R U
H98B H 1.0291 -0.2364 -0.0094 0.156 Uiso 1 1 calc R U
H98C H 1.0665 -0.1407 0.0053 0.156 Uiso 1 1 calc R U
C99 C 0.9514(7) -0.0018(7) -0.0538(3) 0.049(3) Uani 1 1 d . U
H99A H 0.9053 0.0449 -0.0585 0.059 Uiso 1 1 calc R U
H99B H 0.9368 -0.0467 -0.0760 0.059 Uiso 1 1 calc R U
C100 C 1.0428(9) 0.0383(8) -0.0566(4) 0.081(4) Uani 1 1 d . U
H10D H 1.0501 0.0933 -0.0405 0.122 Uiso 1 1 calc R U
H10E H 1.0470 0.0507 -0.0858 0.122 Uiso 1 1 calc R U
H10F H 1.0898 -0.0034 -0.0452 0.122 Uiso 1 1 calc R U
C101 C 0.0477(9) 0.2564(10) 0.1285(4) 0.073(4) Uani 1 1 d . U
H101 H -0.0127 0.2557 0.1150 0.088 Uiso 1 1 calc R U
C102 C 0.0126(7) 0.1235(6) 0.1630(3) 0.041(3) Uani 1 1 d . U
H10G H -0.0498 0.1425 0.1534 0.050 Uiso 1 1 calc R U
H10H H 0.0194 0.1127 0.1934 0.050 Uiso 1 1 calc R U
C103 C 0.0290(7) 0.0396(7) 0.1417(3) 0.051(3) Uani 1 1 d . U
H10I H 0.0275 0.0508 0.1119 0.076 Uiso 1 1 calc R U
H10J H -0.0174 -0.0033 0.1455 0.076 Uiso 1 1 calc R U
H10K H 0.0877 0.0162 0.1538 0.076 Uiso 1 1 calc R U
C104 C 0.1616(8) 0.1968(8) 0.1791(4) 0.061(3) Uani 1 1 d . U
H10L H 0.2041 0.2193 0.1614 0.074 Uiso 1 1 calc R U
H10M H 0.1807 0.1368 0.1887 0.074 Uiso 1 1 calc R U
C105 C 0.1614(9) 0.2581(10) 0.2170(4) 0.084(4) Uani 1 1 d . U
H10N H 0.1612 0.3198 0.2079 0.126 Uiso 1 1 calc R U
H10O H 0.2148 0.2470 0.2376 0.126 Uiso 1 1 calc R U
H10P H 0.1079 0.2466 0.2296 0.126 Uiso 1 1 calc R U

loop_
_atom_site_aniso_label
_atom_site_aniso_U_11
_atom_site_aniso_U_22
_atom_site_aniso_U_33
_atom_site_aniso_U_23
_atom_site_aniso_U_13
_atom_site_aniso_U_12
Zn1 0.0082(5) 0.0209(5) 0.0231(5) -0.0034(5) 0.0001(4) -0.0028(5)
Zn2 0.0069(5) 0.0177(5) 0.0244(5) -0.0025(5) -0.0006(4) -0.0023(5)
Zn3 0.0095(5) 0.0335(6) 0.0286(6) -0.0020(6) 0.0026(4) -0.0008(5)
Zn4 0.0089(5) 0.0361(7) 0.0264(6) -0.0021(6) 0.0026(4) 0.0003(5)
O1 0.019(3) 0.024(3) 0.038(4) -0.001(3) 0.009(3) -0.005(3)
O2 0.017(3) 0.009(3) 0.033(3) -0.003(3) 0.002(3) -0.006(2)
O3 0.015(3) 0.014(3) 0.032(3) -0.006(3) -0.001(3) -0.002(2)
O4 0.016(3) 0.024(4) 0.037(4) -0.001(3) -0.001(3) -0.008(3)
O5 0.050(4) 0.027(4) 0.019(3) -0.001(3) -0.005(3) 0.006(3)
O6 0.013(3) 0.030(4) 0.035(3) -0.005(3) 0.002(2) -0.001(3)
O7 0.011(3) 0.031(4) 0.031(3) -0.010(3) -0.002(2) 0.003(2)
O8 0.005(3) 0.038(4) 0.043(4) -0.015(3) -0.001(2) -0.003(3)
O9 0.010(3) 0.024(4) 0.039(3) -0.004(3) 0.007(3) 0.003(2)
O10 0.047(4) 0.070(6) 0.022(3) 0.005(3) -0.003(3) 0.012(4)
O11 0.016(3) 0.036(4) 0.030(3) 0.008(3) -0.003(2) 0.003(3)
O12 0.012(3) 0.044(4) 0.022(3) -0.005(3) 0.003(2) -0.002(3)
O13 0.007(3) 0.056(5) 0.032(3) -0.007(3) 0.006(2) -0.006(3)
O14 0.012(3) 0.055(5) 0.031(3) -0.001(3) 0.003(2) -0.004(3)
O15 0.033(4) 0.047(4) 0.020(3) -0.007(3) 0.002(3) 0.001(3)
O16 0.026(4) 0.026(3) 0.041(4) -0.004(3) 0.006(3) -0.004(3)
O17 0.015(4) 0.044(4) 0.037(4) -0.010(3) 0.006(3) -0.002(3)
O18 0.021(4) 0.037(4) 0.045(4) -0.003(3) 0.001(3) 0.005(3)
O19 0.017(4) 0.051(5) 0.053(4) 0.009(4) 0.006(3) 0.003(3)
O20 0.099(7) 0.126(8) 0.022(4) 0.005(5) 0.001(4) 0.064(7)
O21 0.031(3) 0.039(4) 0.023(3) -0.008(3) -0.002(3) -0.014(3)
O22 0.019(3) 0.037(4) 0.031(3) 0.005(3) 0.002(3) 0.013(3)
O23 0.026(3) 0.034(4) 0.028(3) -0.003(3) 0.004(3) -0.003(3)
O24 0.029(4) 0.076(6) 0.027(3) -0.009(4) 0.003(3) -0.006(4)
O25 0.053(5) 0.072(6) 0.049(5) -0.002(4) -0.002(4) 0.024(4)
O26 0.044(4) 0.066(5) 0.056(5) -0.014(4) 0.017(4) -0.002(4)
O27 0.075(6) 0.066(5) 0.038(4) 0.008(4) 0.005(4) 0.028(4)
O28 0.084(6) 0.052(5) 0.088(6) -0.028(5) 0.039(5) -0.002(5)
O29 0.099(7) 0.094(7) 0.061(6) 0.030(5) -0.014(5) -0.037(6)
N1 0.028(4) 0.028(4) 0.025(4) 0.004(3) 0.002(3) 0.007(3)
N2 0.037(4) 0.019(4) 0.023(4) -0.010(3) -0.005(3) -0.001(3)
N3 0.022(4) 0.042(5) 0.026(4) -0.007(3) 0.000(3) 0.000(3)
N4 0.018(4) 0.036(4) 0.035(4) 0.010(3) 0.005(3) -0.001(3)
N5 0.021(4) 0.030(4) 0.024(4) 0.005(3) 0.000(3) 0.007(3)
N6 0.015(4) 0.032(4) 0.031(4) -0.003(3) -0.008(3) -0.001(3)
N7 0.042(5) 0.038(5) 0.025(4) 0.002(3) 0.002(3) 0.009(4)
N8 0.054(6) 0.062(6) 0.027(4) -0.006(4) -0.005(4) 0.019(4)
N9 0.176(13) 0.103(8) 0.036(5) 0.008(5) -0.005(6) -0.071(8)
N10 0.024(4) 0.047(5) 0.028(4) -0.001(4) 0.005(3) -0.005(4)
N11 0.041(5) 0.041(4) 0.031(4) -0.006(4) -0.007(4) -0.011(4)
N12 0.225(19) 0.176(16) 0.068(8) -0.049(9) 0.007(9) 0.055(14)
N13 0.044(5) 0.039(5) 0.114(8) -0.028(5) 0.018(5) -0.002(4)
N14 0.034(4) 0.055(5) 0.052(5) -0.023(4) -0.004(4) -0.003(4)
N15 0.040(5) 0.046(5) 0.035(4) 0.002(4) 0.000(4) 0.006(4)
N16 0.081(7) 0.048(5) 0.032(4) 0.004(4) 0.009(4) -0.002(5)
N17 0.035(5) 0.037(4) 0.036(5) 0.005(4) -0.004(4) 0.001(4)
C1 0.022(6) 0.019(4) 0.036(5) -0.003(3) 0.004(4) -0.005(3)
C2 0.016(5) 0.022(4) 0.029(4) -0.002(3) 0.001(4) -0.005(4)
C3 0.041(6) 0.025(4) 0.031(5) 0.002(4) 0.007(4) -0.003(4)
C4 0.050(7) 0.023(4) 0.028(5) 0.003(4) 0.007(4) -0.001(4)
C5 0.032(5) 0.026(4) 0.021(4) 0.005(3) -0.001(4) 0.001(4)
C6 0.020(5) 0.027(4) 0.022(4) 0.006(3) -0.001(4) -0.004(4)
C7 0.016(5) 0.029(4) 0.018(4) -0.012(3) -0.010(4) -0.005(4)
C8 0.033(5) 0.022(4) 0.021(4) 0.001(3) -0.005(4) -0.006(4)
C9 0.052(7) 0.014(4) 0.026(5) 0.000(3) 0.000(4) -0.007(4)
C10 0.045(6) 0.006(4) 0.024(5) -0.005(3) -0.001(4) -0.007(4)
C11 0.033(5) 0.021(4) 0.027(4) -0.006(3) 0.006(4) -0.005(4)
C12 0.020(5) 0.027(4) 0.023(4) -0.002(3) 0.000(4) 0.003(4)
C13 0.029(5) 0.026(4) 0.022(4) -0.005(3) -0.001(4) -0.004(4)
C14 0.006(4) 0.021(4) 0.025(4) -0.003(3) 0.003(3) 0.000(3)
C15 0.043(5) 0.018(4) 0.027(4) -0.004(4) 0.002(4) 0.004(4)
C16 0.010(4) 0.019(5) 0.028(4) -0.009(4) -0.002(3) 0.001(4)
C17 0.015(4) 0.023(5) 0.024(4) 0.001(4) 0.003(3) -0.005(3)
C18 0.014(4) 0.035(6) 0.028(4) -0.005(4) -0.006(3) -0.004(4)
C19 0.012(4) 0.036(6) 0.029(5) -0.006(4) 0.002(3) 0.000(3)
C20 0.014(4) 0.031(5) 0.023(4) 0.002(4) 0.001(3) -0.003(4)
C21 0.012(4) 0.030(5) 0.025(4) 0.000(4) -0.001(3) -0.004(4)
C22 0.014(4) 0.022(5) 0.018(4) 0.001(4) 0.002(3) -0.006(3)
C23 0.012(3) 0.035(5) 0.022(4) -0.006(4) -0.002(3) -0.007(4)
C24 0.017(4) 0.037(6) 0.028(4) -0.002(4) 0.003(3) 0.003(4)
C25 0.015(4) 0.030(6) 0.040(5) -0.003(4) 0.003(3) -0.007(4)
C26 0.007(3) 0.031(5) 0.044(5) 0.000(5) 0.002(3) -0.004(4)
C27 0.007(4) 0.041(6) 0.042(5) 0.000(4) 0.000(3) -0.005(4)
C28 0.014(4) 0.036(5) 0.027(4) 0.001(4) 0.003(3) -0.007(3)
C29 0.007(4) 0.022(4) 0.034(4) -0.014(4) 0.000(3) -0.007(4)
C30 0.020(4) 0.039(6) 0.026(4) -0.001(4) -0.001(3) -0.004(4)
C31 0.015(4) 0.039(6) 0.030(4) -0.007(4) 0.002(3) 0.004(4)
C32 0.015(4) 0.021(5) 0.027(4) 0.003(4) 0.002(3) 0.000(4)
C33 0.012(4) 0.044(6) 0.024(4) -0.004(4) -0.001(3) -0.003(4)
C34 0.019(4) 0.034(5) 0.023(4) -0.003(4) 0.001(3) 0.003(4)
C35 0.007(4) 0.042(6) 0.022(4) -0.005(4) 0.002(3) -0.003(4)
C36 0.013(4) 0.044(6) 0.022(4) 0.008(4) 0.002(3) 0.001(4)
C37 0.018(4) 0.048(6) 0.021(4) 0.000(4) 0.010(3) 0.001(4)
C38 0.011(4) 0.040(6) 0.028(4) 0.002(4) 0.007(3) -0.005(4)
C39 0.013(4) 0.038(5) 0.023(4) 0.001(4) -0.002(3) -0.001(4)
C40 0.013(4) 0.042(6) 0.024(4) -0.009(4) 0.006(3) 0.002(4)
C41 0.007(3) 0.037(5) 0.020(4) -0.001(4) -0.001(3) -0.002(4)
C42 0.020(4) 0.036(6) 0.021(4) 0.002(4) 0.000(3) 0.003(4)
C43 0.014(4) 0.035(6) 0.022(4) 0.006(4) 0.003(3) 0.002(4)
C44 0.013(4) 0.042(6) 0.033(4) -0.009(4) 0.004(3) 0.002(4)
C45 0.024(5) 0.041(5) 0.027(4) 0.000(4) 0.000(4) 0.002(4)
C46 0.019(6) 0.033(5) 0.037(5) 0.000(4) 0.003(4) 0.006(4)
C47 0.025(5) 0.031(5) 0.027(4) 0.006(3) 0.005(4) 0.006(4)
C48 0.036(6) 0.036(5) 0.035(5) 0.000(4) 0.007(4) -0.007(4)
C49 0.041(6) 0.038(5) 0.023(5) 0.000(4) 0.006(4) 0.009(4)
C50 0.021(5) 0.038(4) 0.026(4) -0.005(3) -0.003(4) -0.004(4)
C51 0.030(6) 0.058(5) 0.015(4) -0.002(4) 0.001(4) -0.002(4)
C52 0.031(6) 0.050(5) 0.025(5) -0.001(4) 0.006(4) -0.001(4)
C53 0.025(5) 0.035(4) 0.028(5) -0.005(3) -0.001(4) -0.007(4)
C54 0.032(6) 0.040(5) 0.031(5) -0.004(4) -0.004(4) 0.003(4)
C55 0.026(5) 0.043(5) 0.030(5) -0.007(4) -0.006(4) -0.002(4)
C56 0.016(5) 0.043(5) 0.041(5) -0.001(4) 0.000(4) 0.001(4)
C57 0.033(6) 0.042(5) 0.044(5) 0.000(4) -0.001(4) 0.013(4)
C58 0.037(6) 0.040(5) 0.026(4) -0.003(4) 0.000(4) 0.014(4)
C59 0.011(5) 0.041(5) 0.040(5) -0.005(4) 0.008(4) 0.001(4)
C60 0.059(7) 0.057(6) 0.026(5) 0.002(5) 0.005(4) 0.026(6)
C61 0.115(12) 0.080(8) 0.033(6) -0.001(5) -0.007(6) -0.049(7)
C62 0.090(10) 0.126(10) 0.029(6) 0.003(6) 0.003(6) -0.032(8)
C63 0.097(11) 0.173(15) 0.071(10) 0.025(9) 0.029(8) -0.021(10)
C64 0.153(15) 0.122(10) 0.067(10) 0.005(8) 0.005(9) -0.046(9)
C65 0.22(2) 0.145(17) 0.119(14) -0.013(13) 0.048(14) -0.062(16)
C66 0.028(5) 0.041(6) 0.032(4) -0.003(4) 0.005(4) -0.003(5)
C67 0.047(7) 0.061(7) 0.044(6) 0.008(5) 0.018(5) 0.016(5)
C68 0.072(8) 0.081(9) 0.051(7) 0.012(7) 0.025(6) 0.002(7)
C69 0.034(5) 0.063(7) 0.032(6) -0.007(5) -0.014(4) 0.002(5)
C70 0.041(6) 0.147(14) 0.084(10) -0.023(10) 0.000(6) -0.006(7)
C71 0.029(5) 0.026(5) 0.030(5) 0.002(4) 0.002(4) -0.003(4)
C72 0.056(7) 0.052(6) 0.065(7) -0.003(6) -0.011(5) -0.006(5)
C73 0.060(8) 0.100(11) 0.063(8) -0.016(7) -0.017(6) 0.042(7)
C74 0.055(7) 0.042(6) 0.048(6) -0.006(5) -0.005(5) -0.021(5)
C75 0.123(12) 0.078(9) 0.044(7) -0.033(7) 0.012(7) -0.030(8)
C76 0.23(2) 0.121(11) 0.029(7) -0.023(7) -0.012(9) 0.094(13)
C81 0.050(6) 0.038(6) 0.065(8) -0.006(5) 0.000(6) 0.001(5)
C82 0.047(6) 0.053(6) 0.057(7) -0.008(5) -0.007(5) 0.002(5)
C83 0.064(8) 0.048(7) 0.063(7) 0.005(6) -0.016(6) -0.015(6)
C84 0.072(8) 0.116(14) 0.27(3) -0.081(17) 0.033(10) -0.019(8)
C86 0.041(6) 0.054(6) 0.050(7) 0.002(5) 0.009(5) 0.006(5)
C87 0.034(5) 0.068(8) 0.097(9) -0.042(8) -0.006(5) 0.009(6)
C88 0.056(9) 0.158(17) 0.166(13) 0.028(12) 0.049(9) 0.039(10)
C89 0.041(6) 0.049(6) 0.056(7) -0.014(5) 0.000(5) -0.007(5)
C90 0.123(12) 0.030(6) 0.056(7) -0.023(5) 0.028(7) -0.021(6)
C91 0.063(7) 0.042(6) 0.031(5) 0.002(4) 0.013(4) 0.004(5)
C92 0.045(6) 0.051(6) 0.028(5) -0.003(4) 0.006(4) -0.005(5)
C93 0.036(7) 0.059(7) 0.090(9) -0.025(6) -0.009(6) 0.007(5)
C94 0.050(6) 0.086(9) 0.081(9) -0.009(7) 0.012(6) -0.006(6)
C95 0.115(13) 0.134(13) 0.158(16) 0.035(11) 0.076(12) 0.002(10)
C96 0.100(10) 0.057(6) 0.048(6) -0.002(5) 0.033(6) -0.005(6)
C97 0.161(14) 0.098(9) 0.083(11) 0.022(7) 0.030(11) 0.010(8)
C98 0.135(14) 0.095(12) 0.162(18) 0.011(12) 0.025(12) -0.002(10)
C99 0.072(7) 0.044(7) 0.033(5) 0.003(5) 0.016(5) 0.018(5)
C100 0.088(8) 0.061(9) 0.104(10) 0.033(8) 0.046(8) 0.022(7)
C101 0.059(8) 0.082(8) 0.073(8) 0.039(7) -0.010(6) -0.004(6)
C102 0.052(6) 0.029(5) 0.042(6) 0.006(4) 0.003(5) -0.009(4)
C103 0.050(7) 0.039(6) 0.056(7) -0.002(5) -0.014(5) 0.003(5)
C104 0.050(6) 0.070(8) 0.056(7) 0.015(6) -0.015(5) -0.006(6)
C105 0.092(10) 0.101(11) 0.053(7) -0.018(7) -0.008(6) -0.038(9)

loop_
_atom_type_symbol
_atom_type_description
_atom_type_scat_dispersion_real
_atom_type_scat_dispersion_imag
_atom_type_scat_source
C C 0.0033 0.0016 'International Tables Vol C Tables 4.2.6.8 and 6.1.1.4'
H H 0.0000 0.0000 'International Tables Vol C Tables 4.2.6.8 and 6.1.1.4'
N N 0.0061 0.0033 'International Tables Vol C Tables 4.2.6.8 and 6.1.1.4'
O O 0.0106 0.0060 'International Tables Vol C Tables 4.2.6.8 and 6.1.1.4'
Zn Zn 0.2839 1.4301 'International Tables Vol C Tables 4.2.6.8 and 6.1.1.4'

loop_
_geom_angle_atom_site_label_1
_geom_angle_atom_site_label_2
_geom_angle_atom_site_label_3
_geom_angle
_geom_angle_site_symmetry_1
_geom_angle_site_symmetry_3
O21 Zn1 O1 101.1(3) . .
O21 Zn1 O3 95.5(3) . 1_545
O1 Zn1 O3 163.3(2) . 1_545
O21 Zn1 O6 104.4(2) . .
O1 Zn1 O6 90.8(3) . .
O3 Zn1 O6 86.5(2) 1_545 .
O21 Zn1 O8 100.3(2) . 1_455
O1 Zn1 O8 89.2(2) . 1_455
O3 Zn1 O8 86.2(2) 1_545 1_455
O6 Zn1 O8 154.8(2) . 1_455
O21 Zn1 Zn2 174.3(2) . .
O1 Zn1 Zn2 84.44(18) . .
O3 Zn1 Zn2 78.88(18) 1_545 .
O6 Zn1 Zn2 76.60(16) . .
O8 Zn1 Zn2 78.37(17) 1_455 .
O22 Zn2 O7 99.6(2) . .
O22 Zn2 O2 99.5(3) . .
O7 Zn2 O2 87.7(2) . .
O22 Zn2 O9 99.4(2) . 1_455
O7 Zn2 O9 160.9(2) . 1_455
O2 Zn2 O9 87.5(2) . 1_455
O22 Zn2 O4 107.8(3) . 1_545
O7 Zn2 O4 88.4(2) . 1_545
O2 Zn2 O4 152.7(2) . 1_545
O9 Zn2 O4 87.4(2) 1_455 1_545
O22 Zn2 Zn1 172.8(2) . .
O7 Zn2 Zn1 81.26(16) . .
O2 Zn2 Zn1 73.41(17) . .
O9 Zn2 Zn1 79.67(16) 1_455 .
O4 Zn2 Zn1 79.28(18) 1_545 .
O23 Zn3 O18 99.6(3) . 1_545
O23 Zn3 O11 108.2(2) . .
O18 Zn3 O11 89.9(3) 1_545 .
O23 Zn3 O16 97.3(3) . .
O18 Zn3 O16 162.6(3) 1_545 .
O11 Zn3 O16 88.3(2) . .
O23 Zn3 O13 97.0(2) . 1_655
O18 Zn3 O13 88.9(3) 1_545 1_655
O11 Zn3 O13 154.6(2) . 1_655
O16 Zn3 O13 85.3(3) . 1_655
O23 Zn3 Zn4 172.35(18) . .
O18 Zn3 Zn4 83.3(2) 1_545 .
O11 Zn3 Zn4 78.75(16) . .
O16 Zn3 Zn4 79.41(19) . .
O13 Zn3 Zn4 75.93(16) 1_655 .
O24 Zn4 O17 108.2(3) . .
O24 Zn4 O12 99.7(2) . .
O17 Zn4 O12 88.6(2) . .
O24 Zn4 O14 97.7(2) . 1_655
O17 Zn4 O14 87.1(3) . 1_655
O12 Zn4 O14 162.6(2) . 1_655
O24 Zn4 O19 96.7(3) . 1_545
O17 Zn4 O19 155.1(3) . 1_545
O12 Zn4 O19 88.2(3) . 1_545
O14 Zn4 O19 88.6(3) 1_655 1_545
O24 Zn4 Zn3 172.2(2) . .
O17 Zn4 Zn3 79.6(2) . .
O12 Zn4 Zn3 79.84(16) . .
O14 Zn4 Zn3 82.76(16) 1_655 .
O19 Zn4 Zn3 75.5(2) 1_545 .
C1 O1 Zn1 119.0(6) . .
C1 O2 Zn2 129.4(6) . .
C14 O3 Zn1 125.3(6) . 1_565
C14 O4 Zn2 124.4(6) . 1_565
C16 O6 Zn1 128.3(5) . .
C16 O7 Zn2 122.1(5) . .
C29 O8 Zn1 124.5(5) . 1_655
C29 O9 Zn2 123.3(5) . 1_655
C31 O11 Zn3 124.1(5) . .
C31 O12 Zn4 125.2(5) . .
C44 O13 Zn3 127.0(5) . 1_455
C44 O14 Zn4 121.1(5) . 1_455
C46 O16 Zn3 122.3(6) . .
C46 O17 Zn4 125.8(7) . .
C59 O18 Zn3 120.7(7) . 1_565
C59 O19 Zn4 127.8(7) . 1_565
C61 O21 Zn1 119.6(7) . .
C66 O22 Zn2 128.6(6) . .
C71 O23 Zn3 119.0(6) . .
C76 O24 Zn4 120.8(8) . .
C15 N1 C6 122.0(8) . .
C15 N1 H1 119.0 . .
C6 N1 H1 119.0 . .
C15 N2 C13 127.4(8) . .
C15 N2 H2 116.3 . .
C13 N2 H2 116.3 . .
C30 N3 C21 119.9(8) . .
C30 N3 H3 120.1 . .
C21 N3 H3 120.1 . .
C30 N4 C28 124.6(8) . .
C30 N4 H4 117.7 . .
C28 N4 H4 117.7 . .
C45 N5 C34 122.1(8) . .
C45 N5 H5 119.0 . .
C34 N5 H5 119.0 . .
C45 N6 C39 119.7(8) . .
C45 N6 H6 120.2 . .
C39 N6 H6 120.2 . .
C60 N7 C51 122.4(9) . .
C60 N7 H7N 118.8 . .
C51 N7 H7N 118.8 . .
C60 N8 C58 122.2(9) . .
C60 N8 H8 118.9 . .
C58 N8 H8 118.9 . .
C61 N9 C62 115.4(11) . .
C61 N9 C64 123.9(12) . .
C62 N9 C64 119.3(10) . .
C66 N10 C67 122.9(8) . .
C66 N10 C69 117.5(8) . .
C67 N10 C69 119.7(8) . .
C71 N11 C74 122.4(9) . .
C71 N11 C72 119.1(8) . .
C74 N11 C72 118.1(8) . .
C76 N12 C77 113.5(17) . .
C81 N13 C84 120.8(12) . .
C81 N13 C82 117.3(9) . .
C84 N13 C82 121.9(11) . .
C86 N14 C89 121.3(9) . .
C86 N14 C87 120.8(9) . .
C89 N14 C87 117.9(9) . .
C91 N15 C94 119.1(10) . .
C91 N15 C92 120.4(9) . .
C94 N15 C92 120.5(9) . .
C96 N16 C99 121.1(10) . .
C96 N16 C97 117.5(10) . .
C99 N16 C97 118.3(10) . .
C101 N17 C102 122.1(9) . .
C101 N17 C104 118.5(10) . .
C102 N17 C104 119.3(8) . .
O1 C1 O2 126.3(9) . .
O1 C1 C2 119.5(8) . .
O2 C1 C2 114.2(8) . .
C3 C2 C7 118.4(9) . .
C3 C2 C1 119.0(8) . .
C7 C2 C1 122.6(8) . .
C2 C3 C4 120.4(9) . .
C2 C3 H3A 119.8 . .
C4 C3 H3A 119.8 . .
C3 C4 C5 119.7(9) . .
C3 C4 H4A 120.2 . .
C5 C4 H4A 120.2 . .
C6 C5 C4 120.1(9) . .
C6 C5 C8 120.8(9) . .
C4 C5 C8 119.0(9) . .
C5 C6 C7 119.4(8) . .
C5 C6 N1 124.5(8) . .
C7 C6 N1 116.1(8) . .
C6 C7 C2 122.0(8) . .
C6 C7 H7A 119.0 . .
C2 C7 H7A 119.0 . .
C13 C8 C9 116.0(8) . .
C13 C8 C5 124.7(9) . .
C9 C8 C5 119.4(8) . .
C10 C9 C8 119.8(9) . .
C10 C9 H9 120.1 . .
C8 C9 H9 120.1 . .
C11 C10 C9 122.1(9) . .
C11 C10 H10 119.0 . .
C9 C10 H10 119.0 . .
C10 C11 C12 118.9(9) . .
C10 C11 C14 122.2(8) . .
C12 C11 C14 118.9(8) . .
C13 C12 C11 119.7(9) . .
C13 C12 H12 120.2 . .
C11 C12 H12 120.2 . .
C12 C13 C8 123.5(8) . .
C12 C13 N2 117.4(8) . .
C8 C13 N2 119.1(8) . .
O4 C14 O3 125.9(8) . .
O4 C14 C11 118.0(8) . .
O3 C14 C11 116.1(8) . .
O5 C15 N2 122.5(8) . .
O5 C15 N1 120.7(8) . .
N2 C15 N1 116.8(7) . .
O6 C16 O7 126.1(7) . .
O6 C16 C17 117.5(7) . .
O7 C16 C17 116.3(7) . .
C18 C17 C22 119.8(7) . .
C18 C17 C16 121.9(7) . .
C22 C17 C16 118.1(7) . .
C17 C18 C19 119.8(8) . .
C17 C18 H18 120.1 . .
C19 C18 H18 120.1 . .
C18 C19 C20 121.0(8) . .
C18 C19 H19 119.5 . .
C20 C19 H19 119.5 . .
C21 C20 C19 117.3(7) . .
C21 C20 C23 122.6(7) . .
C19 C20 C23 120.1(7) . .
C20 C21 C22 121.5(7) . .
C20 C21 N3 121.3(7) . .
C22 C21 N3 116.9(7) . .
C17 C22 C21 120.2(7) . .
C17 C22 H22 119.9 . .
C21 C22 H22 119.9 . .
C24 C23 C28 118.1(7) . .
C24 C23 C20 121.7(7) . .
C28 C23 C20 120.2(7) . .
C25 C24 C23 120.7(8) . .
C25 C24 H24 119.7 . .
C23 C24 H24 119.7 . .
C24 C25 C26 121.8(9) . .
C24 C25 H25 119.1 . .
C26 C25 H25 119.1 . .
C25 C26 C27 119.0(7) . .
C25 C26 C29 121.4(8) . .
C27 C26 C29 119.2(8) . .
C26 C27 C28 120.9(8) . .
C26 C27 H27 119.5 . .
C28 C27 H27 119.5 . .
C27 C28 N4 118.5(8) . .
C27 C28 C23 119.4(8) . .
N4 C28 C23 122.1(7) . .
O9 C29 O8 127.2(7) . .
O9 C29 C26 116.4(7) . .
O8 C29 C26 116.3(8) . .
O10 C30 N4 124.6(9) . .
O10 C30 N3 120.5(8) . .
N4 C30 N3 114.9(8) . .
O12 C31 O11 126.0(7) . .
O12 C31 C32 118.6(7) . .
O11 C31 C32 115.5(7) . .
C33 C32 C37 119.2(7) . .
C33 C32 C31 121.1(7) . .
C37 C32 C31 119.7(7) . .
C32 C33 C34 122.1(8) . .
C32 C33 H33 119.0 . .
C34 C33 H33 119.0 . .
C35 C34 N5 122.7(7) . .
C35 C34 C33 117.3(7) . .
N5 C34 C33 120.0(7) . .
C34 C35 C36 121.0(7) . .
C34 C35 C38 120.0(7) . .
C36 C35 C38 118.6(7) . .
C37 C36 C35 120.1(8) . .
C37 C36 H36 119.9 . .
C35 C36 H36 119.9 . .
C36 C37 C32 120.2(8) . .
C36 C37 H37 119.9 . .
C32 C37 H37 119.9 . .
C43 C38 C39 119.1(7) . .
C43 C38 C35 121.3(7) . .
C39 C38 C35 119.6(7) . .
C38 C39 C40 120.0(8) . .
C38 C39 N6 123.8(7) . .
C40 C39 N6 116.1(8) . .
C41 C40 C39 119.3(8) . .
C41 C40 H40 120.3 . .
C39 C40 H40 120.3 . .
C40 C41 C42 119.7(7) . .
C40 C41 C44 119.3(8) . .
C42 C41 C44 121.0(7) . .
C43 C42 C41 119.0(8) . .
C43 C42 H42 120.5 . .
C41 C42 H42 120.5 . .
C42 C43 C38 122.9(8) . .
C42 C43 H43 118.5 . .
C38 C43 H43 118.5 . .
O14 C44 O13 126.8(7) . .
O14 C44 C41 116.9(7) . .
O13 C44 C41 116.2(7) . .
O15 C45 N5 121.9(8) . .
O15 C45 N6 119.2(9) . .
N5 C45 N6 118.9(8) . .
O17 C46 O16 126.9(10) . .
O17 C46 C47 118.9(9) . .
O16 C46 C47 114.2(8) . .
C48 C47 C52 119.8(10) . .
C48 C47 C46 122.8(9) . .
C52 C47 C46 117.2(9) . .
C47 C48 C49 120.0(9) . .
C47 C48 H48 120.0 . .
C49 C48 H48 120.0 . .
C48 C49 C50 121.0(9) . .
C48 C49 H49 119.5 . .
C50 C49 H49 119.5 . .
C51 C50 C49 118.3(9) . .
C51 C50 C53 121.8(9) . .
C49 C50 C53 119.9(9) . .
C52 C51 C50 120.3(9) . .
C52 C51 N7 118.0(9) . .
C50 C51 N7 121.7(9) . .
C51 C52 C47 120.5(9) . .
C51 C52 H52 119.7 . .
C47 C52 H52 119.7 . .
C54 C53 C58 116.1(9) . .
C54 C53 C50 122.5(9) . .
C58 C53 C50 121.1(9) . .
C55 C54 C53 123.7(10) . .
C55 C54 H54 118.2 . .
C53 C54 H54 118.2 . .
C54 C55 C56 118.2(9) . .
C54 C55 H55 120.9 . .
C56 C55 H55 120.9 . .
C57 C56 C55 120.4(10) . .
C57 C56 C59 121.0(9) . .
C55 C56 C59 118.5(9) . .
C56 C57 C58 120.7(10) . .
C56 C57 H57 119.7 . .
C58 C57 H57 119.7 . .
C57 C58 C53 120.8(9) . .
C57 C58 N8 117.7(9) . .
C53 C58 N8 121.4(9) . .
O18 C59 O19 126.4(10) . .
O18 C59 C56 118.9(9) . .
O19 C59 C56 114.8(9) . .
O20 C60 N7 120.8(10) . .
O20 C60 N8 121.8(10) . .
N7 C60 N8 117.5(8) . .
O21 C61 N9 128.4(12) . .
O21 C61 H61 115.8 . .
N9 C61 H61 115.8 . .
C63 C62 N9 113.9(13) . .
C63 C62 H62A 108.8 . .
N9 C62 H62A 108.8 . .
C63 C62 H62B 108.8 . .
N9 C62 H62B 108.8 . .
H62A C62 H62B 107.7 . .
C62 C63 H63A 109.5 . .
C62 C63 H63B 109.5 . .
H63A C63 H63B 109.5 . .
C62 C63 H63C 109.5 . .
H63A C63 H63C 109.5 . .
H63B C63 H63C 109.5 . .
C65 C64 N9 117.0(17) . .
C65 C64 H64A 108.1 . .
N9 C64 H64A 108.1 . .
C65 C64 H64B 108.1 . .
N9 C64 H64B 108.1 . .
H64A C64 H64B 107.3 . .
C64 C65 H65A 109.5 . .
C64 C65 H65B 109.5 . .
H65A C65 H65B 109.5 . .
C64 C65 H65C 109.5 . .
H65A C65 H65C 109.5 . .
H65B C65 H65C 109.5 . .
O22 C66 N10 124.3(9) . .
O22 C66 H66 117.9 . .
N10 C66 H66 117.9 . .
N10 C67 C68 112.4(9) . .
N10 C67 H67A 109.1 . .
C68 C67 H67A 109.1 . .
N10 C67 H67B 109.1 . .
C68 C67 H67B 109.1 . .
H67A C67 H67B 107.9 . .
C67 C68 H68A 109.5 . .
C67 C68 H68B 109.5 . .
H68A C68 H68B 109.5 . .
C67 C68 H68C 109.5 . .
H68A C68 H68C 109.5 . .
H68B C68 H68C 109.5 . .
C70 C69 N10 112.3(10) . .
C70 C69 H69A 109.1 . .
N10 C69 H69A 109.1 . .
C70 C69 H69B 109.1 . .
N10 C69 H69B 109.1 . .
H69A C69 H69B 107.9 . .
C69 C70 H70A 109.5 . .
C69 C70 H70B 109.5 . .
H70A C70 H70B 109.5 . .
C69 C70 H70C 109.5 . .
H70A C70 H70C 109.5 . .
H70B C70 H70C 109.5 . .
O23 C71 N11 124.7(9) . .
O23 C71 H71 117.7 . .
N11 C71 H71 117.7 . .
N11 C72 C73 110.4(10) . .
N11 C72 H72A 109.6 . .
C73 C72 H72A 109.6 . .
N11 C72 H72B 109.6 . .
C73 C72 H72B 109.6 . .
H72A C72 H72B 108.1 . .
C72 C73 H73A 109.5 . .
C72 C73 H73B 109.5 . .
H73A C73 H73B 109.5 . .
C72 C73 H73C 109.5 . .
H73A C73 H73C 109.5 . .
H73B C73 H73C 109.5 . .
N11 C74 C75 112.6(9) . .
N11 C74 H74A 109.1 . .
C75 C74 H74A 109.1 . .
N11 C74 H74B 109.1 . .
C75 C74 H74B 109.1 . .
H74A C74 H74B 107.8 . .
C74 C75 H75A 109.5 . .
C74 C75 H75B 109.5 . .
H75A C75 H75B 109.5 . .
C74 C75 H75C 109.5 . .
H75A C75 H75C 109.5 . .
H75B C75 H75C 109.5 . .
O24 C76 N12 130.0(15) . .
O24 C76 H76 115.0 . .
N12 C76 H76 115.0 . .
N12 C77 H77A 120.0 . .
N12 C77 H77B 120.0 . .
H77A C77 H77B 120.0 . .
O25 C81 N13 125.5(11) . .
O25 C81 H81 117.3 . .
N13 C81 H81 117.3 . .
C83 C82 N13 110.2(9) . .
C83 C82 H82A 109.6 . .
N13 C82 H82A 109.6 . .
C83 C82 H82B 109.6 . .
N13 C82 H82B 109.6 . .
H82A C82 H82B 108.1 . .
C82 C83 H83A 109.5 . .
C82 C83 H83B 109.5 . .
H83A C83 H83B 109.5 . .
C82 C83 H83C 109.5 . .
H83A C83 H83C 109.5 . .
H83B C83 H83C 109.5 . .
N13 C84 C85 110(2) . .
N13 C84 H84A 109.6 . .
C85 C84 H84A 109.6 . .
N13 C84 H84B 109.6 . .
C85 C84 H84B 109.6 . .
H84A C84 H84B 108.1 . .
C84 C85 H85A 109.5 . .
C84 C85 H85B 109.5 . .
H85A C85 H85B 109.5 . .
C84 C85 H85C 109.5 . .
H85A C85 H85C 109.5 . .
H85B C85 H85C 109.5 . .
O26 C86 N14 124.4(11) . .
O26 C86 H86 117.8 . .
N14 C86 H86 117.8 . .
N14 C87 C88 112.2(11) . .
N14 C87 H87A 109.2 . .
C88 C87 H87A 109.2 . .
N14 C87 H87B 109.2 . .
C88 C87 H87B 109.2 . .
H87A C87 H87B 107.9 . .
C87 C88 H88A 109.5 . .
C87 C88 H88B 109.5 . .
H88A C88 H88B 109.5 . .
C87 C88 H88C 109.5 . .
H88A C88 H88C 109.5 . .
H88B C88 H88C 109.5 . .
N14 C89 C90 110.3(9) . .
N14 C89 H89A 109.6 . .
C90 C89 H89A 109.6 . .
N14 C89 H89B 109.6 . .
C90 C89 H89B 109.6 . .
H89A C89 H89B 108.1 . .
C89 C90 H90A 109.5 . .
C89 C90 H90B 109.5 . .
H90A C90 H90B 109.5 . .
C89 C90 H9C 109.5 . .
H90A C90 H9C 109.5 . .
H90B C90 H9C 109.5 . .
O27 C91 N15 125.7(11) . .
O27 C91 H91 117.1 . .
N15 C91 H91 117.1 . .
N15 C92 C93 111.9(9) . .
N15 C92 H92A 109.2 . .
C93 C92 H92A 109.2 . .
N15 C92 H92B 109.2 . .
C93 C92 H92B 109.2 . .
H92A C92 H92B 107.9 . .
C92 C93 H93A 109.5 . .
C92 C93 H93B 109.5 . .
H93A C93 H93B 109.5 . .
C92 C93 H93C 109.5 . .
H93A C93 H93C 109.5 . .
H93B C93 H93C 109.5 . .
N15 C94 C95 114.4(12) . .
N15 C94 H94A 108.7 . .
C95 C94 H94A 108.7 . .
N15 C94 H94B 108.7 . .
C95 C94 H94B 108.7 . .
H94A C94 H94B 107.6 . .
C94 C95 H95A 109.5 . .
C94 C95 H95B 109.5 . .
H95A C95 H95B 109.5 . .
C94 C95 H95C 109.5 . .
H95A C95 H95C 109.5 . .
H95B C95 H95C 109.5 . .
O28 C96 N16 123.9(11) . .
O28 C96 H96 118.0 . .
N16 C96 H96 118.0 . .
C98 C97 N16 98.8(14) . .
C98 C97 H97A 112.0 . .
N16 C97 H97A 112.0 . .
C98 C97 H97B 112.0 . .
N16 C97 H97B 112.0 . .
H97A C97 H97B 109.7 . .
C97 C98 H98A 109.5 . .
C97 C98 H98B 109.5 . .
H98A C98 H98B 109.5 . .
C97 C98 H98C 109.5 . .
H98A C98 H98C 109.5 . .
H98B C98 H98C 109.5 . .
N16 C99 C100 111.6(9) . .
N16 C99 H99A 109.3 . .
C100 C99 H99A 109.3 . .
N16 C99 H99B 109.3 . .
C100 C99 H99B 109.3 . .
H99A C99 H99B 108.0 . .
C99 C100 H10D 109.5 . .
C99 C100 H10E 109.5 . .
H10D C100 H10E 109.5 . .
C99 C100 H10F 109.5 . .
H10D C100 H10F 109.5 . .
H10E C100 H10F 109.5 . .
O29 C101 N17 126.0(12) . .
O29 C101 H101 117.0 . .
N17 C101 H101 117.0 . .
N17 C102 C103 113.1(9) . .
N17 C102 H10G 109.0 . .
C103 C102 H10G 109.0 . .
N17 C102 H10H 109.0 . .
C103 C102 H10H 109.0 . .
H10G C102 H10H 107.8 . .
C102 C103 H10I 109.5 . .
C102 C103 H10J 109.5 . .
H10I C103 H10J 109.5 . .
C102 C103 H10K 109.5 . .
H10I C103 H10K 109.5 . .
H10J C103 H10K 109.5 . .
N17 C104 C105 109.0(10) . .
N17 C104 H10L 109.9 . .
C105 C104 H10L 109.9 . .
N17 C104 H10M 109.9 . .
C105 C104 H10M 109.9 . .
H10L C104 H10M 108.3 . .
C104 C105 H10N 109.5 . .
C104 C105 H10O 109.5 . .
H10N C105 H10O 109.5 . .
C104 C105 H10P 109.5 . .
H10N C105 H10P 109.5 . .
H10O C105 H10P 109.5 . .

loop_
_geom_bond_atom_site_label_1
_geom_bond_atom_site_label_2
_geom_bond_distance
_geom_bond_site_symmetry_2
Zn1 O21 2.011(6) .
Zn1 O1 2.024(6) .
Zn1 O3 2.031(6) 1_545
Zn1 O6 2.039(5) .
Zn1 O8 2.042(5) 1_455
Zn1 Zn2 2.9481(13) .
Zn2 O22 1.970(6) .
Zn2 O7 2.035(5) .
Zn2 O2 2.038(5) .
Zn2 O9 2.042(5) 1_455
Zn2 O4 2.046(6) 1_545
Zn3 O23 1.981(6) .
Zn3 O18 2.022(7) 1_545
Zn3 O11 2.031(5) .
Zn3 O16 2.043(6) .
Zn3 O13 2.065(5) 1_655
Zn3 Zn4 2.9353(14) .
Zn4 O24 1.986(6) .
Zn4 O17 2.013(7) .
Zn4 O12 2.021(5) .
Zn4 O14 2.037(5) 1_655
Zn4 O19 2.049(7) 1_545
O1 C1 1.228(11) .
O2 C1 1.301(11) .
O3 C14 1.275(10) .
O3 Zn1 2.031(6) 1_565
O4 C14 1.255(10) .
O4 Zn2 2.046(6) 1_565
O5 C15 1.236(10) .
O6 C16 1.252(9) .
O7 C16 1.256(9) .
O8 C29 1.274(10) .
O8 Zn1 2.042(5) 1_655
O9 C29 1.245(10) .
O9 Zn2 2.042(5) 1_655
O10 C30 1.198(10) .
O11 C31 1.289(10) .
O12 C31 1.243(10) .
O13 C44 1.283(10) .
O13 Zn3 2.066(5) 1_455
O14 C44 1.241(10) .
O14 Zn4 2.037(5) 1_455
O15 C45 1.264(10) .
O16 C46 1.296(11) .
O17 C46 1.240(11) .
O18 C59 1.241(11) .
O18 Zn3 2.022(7) 1_565
O19 C59 1.298(12) .
O19 Zn4 2.049(7) 1_565
O20 C60 1.201(11) .
O21 C61 1.229(14) .
O22 C66 1.240(10) .
O23 C71 1.259(11) .
O24 C76 1.209(15) .
O25 C81 1.204(13) .
O26 C86 1.196(12) .
O27 C91 1.246(11) .
O28 C96 1.237(14) .
O29 C101 1.257(14) .
N1 C15 1.377(11) .
N1 C6 1.415(11) .
N1 H1 0.8800 .
N2 C15 1.351(11) .
N2 C13 1.436(11) .
N2 H2 0.8800 .
N3 C30 1.417(11) .
N3 C21 1.421(10) .
N3 H3 0.8800 .
N4 C30 1.354(11) .
N4 C28 1.399(11) .
N4 H4 0.8800 .
N5 C45 1.354(11) .
N5 C34 1.393(10) .
N5 H5 0.8800 .
N6 C45 1.365(11) .
N6 C39 1.439(11) .
N6 H6 0.8800 .
N7 C60 1.362(12) .
N7 C51 1.442(12) .
N7 H7N 0.8800 .
N8 C60 1.377(12) .
N8 C58 1.445(12) .
N8 H8 0.8800 .
N9 C61 1.333(15) .
N9 C62 1.511(16) .
N9 C64 1.570(12) .
N10 C66 1.310(10) .
N10 C67 1.468(12) .
N10 C69 1.516(12) .
N11 C71 1.306(11) .
N11 C74 1.445(12) .
N11 C72 1.466(14) .
N12 C76 1.308(17) .
N12 C77 1.441(13) .
N13 C81 1.353(13) .
N13 C84 1.438(17) .
N13 C82 1.500(13) .
N14 C86 1.353(13) .
N14 C89 1.440(12) .
N14 C87 1.484(12) .
N15 C91 1.282(12) .
N15 C94 1.444(14) .
N15 C92 1.501(12) .
N16 C96 1.346(13) .
N16 C99 1.438(12) .
N16 C97 1.566(18) .
N17 C101 1.301(14) .
N17 C102 1.446(12) .
N17 C104 1.449(13) .
C1 C2 1.504(13) .
C2 C3 1.382(12) .
C2 C7 1.395(12) .
C3 C4 1.400(13) .
C3 H3A 0.9500 .
C4 C5 1.411(12) .
C4 H4A 0.9500 .
C5 C6 1.363(13) .
C5 C8 1.468(11) .
C6 C7 1.389(13) .
C7 H7A 0.9500 .
C8 C13 1.404(12) .
C8 C9 1.439(13) .
C9 C10 1.387(12) .
C9 H9 0.9500 .
C10 C11 1.352(12) .
C10 H10 0.9500 .
C11 C12 1.425(12) .
C11 C14 1.502(13) .
C12 C13 1.342(12) .
C12 H12 0.9500 .
C16 C17 1.503(11) .
C17 C18 1.358(12) .
C17 C22 1.389(11) .
C18 C19 1.404(11) .
C18 H18 0.9500 .
C19 C20 1.410(11) .
C19 H19 0.9500 .
C20 C21 1.372(11) .
C20 C23 1.462(10) .
C21 C22 1.389(11) .
C22 H22 0.9500 .
C23 C24 1.388(12) .
C23 C28 1.424(11) .
C24 C25 1.366(11) .
C24 H24 0.9500 .
C25 C26 1.370(12) .
C25 H25 0.9500 .
C26 C27 1.380(12) .
C26 C29 1.524(10) .
C27 C28 1.387(11) .
C27 H27 0.9500 .
C31 C32 1.502(11) .
C32 C33 1.366(11) .
C32 C37 1.390(11) .
C33 C34 1.407(11) .
C33 H33 0.9500 .
C34 C35 1.382(11) .
C35 C36 1.393(11) .
C35 C38 1.519(11) .
C36 C37 1.367(11) .
C36 H36 0.9500 .
C37 H37 0.9500 .
C38 C43 1.383(11) .
C38 C39 1.384(12) .
C39 C40 1.416(12) .
C40 C41 1.399(11) .
C40 H40 0.9500 .
C41 C42 1.412(12) .
C41 C44 1.504(11) .
C42 C43 1.355(11) .
C42 H42 0.9500 .
C43 H43 0.9500 .
C46 C47 1.521(14) .
C47 C48 1.359(13) .
C47 C52 1.383(13) .
C48 C49 1.377(13) .
C48 H48 0.9500 .
C49 C50 1.389(13) .
C49 H49 0.9500 .
C50 C51 1.384(13) .
C50 C53 1.496(13) .
C51 C52 1.370(14) .
C52 H52 0.9500 .
C53 C54 1.397(13) .
C53 C58 1.414(13) .
C54 C55 1.357(14) .
C54 H54 0.9500 .
C55 C56 1.400(13) .
C55 H55 0.9500 .
C56 C57 1.366(13) .
C56 C59 1.499(15) .
C57 C58 1.374(14) .
C57 H57 0.9500 .
C61 H61 0.9500 .
C62 C63 1.502(12) .
C62 H62A 0.9900 .
C62 H62B 0.9900 .
C63 H63A 0.9800 .
C63 H63B 0.9800 .
C63 H63C 0.9800 .
C64 C65 1.35(2) .
C64 H64A 0.9900 .
C64 H64B 0.9900 .
C65 H65A 0.9800 .
C65 H65B 0.9800 .
C65 H65C 0.9800 .
C66 H66 0.9500 .
C67 C68 1.507(15) .
C67 H67A 0.9900 .
C67 H67B 0.9900 .
C68 H68A 0.9800 .
C68 H68B 0.9800 .
C68 H68C 0.9800 .
C69 C70 1.468(15) .
C69 H69A 0.9900 .
C69 H69B 0.9900 .
C70 H70A 0.9800 .
C70 H70B 0.9800 .
C70 H70C 0.9800 .
C71 H71 0.9500 .
C72 C73 1.548(16) .
C72 H72A 0.9900 .
C72 H72B 0.9900 .
C73 H73A 0.9800 .
C73 H73B 0.9800 .
C73 H73C 0.9800 .
C74 C75 1.543(15) .
C74 H74A 0.9900 .
C74 H74B 0.9900 .
C75 H75A 0.9800 .
C75 H75B 0.9800 .
C75 H75C 0.9800 .
C76 H76 0.9500 .
C77 H77A 0.9500 .
C77 H77B 0.9500 .
C81 H81 0.9500 .
C82 C83 1.482(15) .
C82 H82A 0.9900 .
C82 H82B 0.9900 .
C83 H83A 0.9800 .
C83 H83B 0.9800 .
C83 H83C 0.9800 .
C84 C85 1.472(13) .
C84 H84A 0.9900 .
C84 H84B 0.9900 .
C85 H85A 0.9800 .
C85 H85B 0.9800 .
C85 H85C 0.9800 .
C86 H86 0.9500 .
C87 C88 1.504(19) .
C87 H87A 0.9900 .
C87 H87B 0.9900 .
C88 H88A 0.9800 .
C88 H88B 0.9800 .
C88 H88C 0.9800 .
C89 C90 1.587(15) .
C89 H89A 0.9900 .
C89 H89B 0.9900 .
C90 H90A 0.9800 .
C90 H90B 0.9800 .
C90 H9C 0.9800 .
C91 H91 0.9500 .
C92 C93 1.530(15) .
C92 H92A 0.9900 .
C92 H92B 0.9900 .
C93 H93A 0.9800 .
C93 H93B 0.9800 .
C93 H93C 0.9800 .
C94 C95 1.463(19) .
C94 H94A 0.9900 .
C94 H94B 0.9900 .
C95 H95A 0.9800 .
C95 H95B 0.9800 .
C95 H95C 0.9800 .
C96 H96 0.9500 .
C97 C98 1.435(12) .
C97 H97A 0.9900 .
C97 H97B 0.9900 .
C98 H98A 0.9800 .
C98 H98B 0.9800 .
C98 H98C 0.9800 .
C99 C100 1.529(16) .
C99 H99A 0.9900 .
C99 H99B 0.9900 .
C100 H10D 0.9800 .
C100 H10E 0.9800 .
C100 H10F 0.9800 .
C101 H101 0.9500 .
C102 C103 1.486(13) .
C102 H10G 0.9900 .
C102 H10H 0.9900 .
C103 H10I 0.9800 .
C103 H10J 0.9800 .
C103 H10K 0.9800 .
C104 C105 1.541(16) .
C104 H10L 0.9900 .
C104 H10M 0.9900 .
C105 H10N 0.9800 .
C105 H10O 0.9800 .
C105 H10P 0.9800 .

loop_
_geom_hbond_atom_site_label_D
_geom_hbond_atom_site_label_H
_geom_hbond_atom_site_label_A
_geom_hbond_distance_DH
_geom_hbond_distance_HA
_geom_hbond_distance_DA
_geom_hbond_angle_DHA
_geom_hbond_site_symmetry_A
N1 H1 O15 0.88 2.20 2.811(9) 126.7 1_565
N2 H2 O25 0.88 2.01 2.862(11) 162.2 .
N3 H3 O26 0.88 2.28 2.967(11) 135.2 .
N5 H5 O27 0.88 2.30 2.922(9) 128.1 .
N6 H6 O5 0.88 2.11 2.908(10) 150.5 1_545
N7 H7N O28 0.88 2.21 2.904(11) 135.7 .
C7 H7A O15 0.95 2.52 3.261(11) 134.4 1_565
C61 H61 O3 0.95 2.38 3.008(14) 123.0 1_545
C67 H67A O29 0.99 2.53 3.470(15) 158.9 .
C71 H71 O16 0.95 2.53 3.096(11) 118.1 .
C99 H99B O29 0.99 2.49 3.461(14) 167.5 2_645
